data_1573727
_journal_paper_doi 10.1039/D4NJ04028G
_chemical_formula_moiety 'C16 H13 N3 O'
_chemical_formula_sum 'C16 H13 N3 O'
_chemical_formula_weight 263.29
_space_group_crystal_system monoclinic
_space_group_IT_number 14
_space_group_name_Hall '-P 2ybc'
_space_group_name_H-M_alt 'P 1 21/c 1'
_atom_sites_solution_hydrogens geom
_audit_creation_method SHELXL-2019/3
_audit_update_record
;
2025-01-17 deposited with the CCDC.	2025-01-21 downloaded from the CCDC.
;
_cell_angle_alpha 90
_cell_angle_beta 103.569(6)
_cell_angle_gamma 90
_cell_formula_units_Z 4
_cell_length_a 11.4544(6)
_cell_length_b 15.8163(8)
_cell_length_c 7.4627(4)
_cell_measurement_reflns_used 9729
_cell_measurement_temperature 294.98(13)
_cell_measurement_theta_max 33.9560
_cell_measurement_theta_min 3.1510
_cell_volume 1314.25(12)
_computing_cell_refinement 'CrysAlisPro 1.171.41.92a (Rigaku OD, 2020)'
_computing_data_collection 'CrysAlisPro 1.171.41.92a (Rigaku OD, 2020)'
_computing_data_reduction 'CrysAlisPro 1.171.41.92a (Rigaku OD, 2020)'
_computing_molecular_graphics 'WINGX v2020.1 (Farrugia, 2022)'
_computing_publication_material 'WINGX v2020.1 (Farrugia, 2022)'
_computing_structure_refinement 'SHELXL-2019/2 (Sheldrick, 2019)'
_computing_structure_solution 'SHELXT-2018/2 (Sheldrick, 2018)'
_diffrn_ambient_temperature 294.98(13)
_diffrn_detector_area_resol_mean 10.0000
_diffrn_measured_fraction_theta_full 0.999
_diffrn_measured_fraction_theta_max 0.999
_diffrn_measurement_device_type 'XtaLAB Synergy, Dualflex, HyPix'
_diffrn_radiation_type MoK\a
_diffrn_radiation_wavelength 0.71073
_diffrn_reflns_av_R_equivalents 0.0589
_diffrn_reflns_av_unetI/netI 0.0278
_diffrn_reflns_Laue_measured_fraction_full 0.999
_diffrn_reflns_Laue_measured_fraction_max 0.999
_diffrn_reflns_limit_h_max 13
_diffrn_reflns_limit_h_min -13
_diffrn_reflns_limit_k_max 18
_diffrn_reflns_limit_k_min -18
_diffrn_reflns_limit_l_max 8
_diffrn_reflns_limit_l_min -8
_diffrn_reflns_number 17675
_diffrn_reflns_point_group_measured_fraction_full 0.999
_diffrn_reflns_point_group_measured_fraction_max 0.999
_diffrn_reflns_theta_full 24.990
_diffrn_reflns_theta_max 24.990
_diffrn_reflns_theta_min 3.089
_diffrn_source 'micro-focus sealed X-ray tube'
_exptl_absorpt_coefficient_mu 0.086
_exptl_absorpt_correction_T_max 1.00000
_exptl_absorpt_correction_T_min 0.77439
_exptl_absorpt_correction_type multi-scan
_exptl_absorpt_process_details
;
CrysAlisPro 1.171.41.92a (Rigaku Oxford Diffraction, 2020)
Empirical absorption correction using spherical harmonics,
implemented in SCALE3 ABSPACK scaling algorithm.
;
_exptl_crystal_colour colorless
_exptl_crystal_density_diffrn 1.331
_exptl_crystal_description needle
_exptl_crystal_F_000 552
_exptl_crystal_size_max 0.63
_exptl_crystal_size_mid 0.08
_exptl_crystal_size_min 0.05
_refine_diff_density_max 0.126
_refine_diff_density_min -0.214
_refine_diff_density_rms 0.039
_refine_ls_extinction_method none
_refine_ls_goodness_of_fit_ref 1.047
_refine_ls_hydrogen_treatment constr
_refine_ls_matrix_type full
_refine_ls_number_parameters 182
_refine_ls_number_reflns 2312
_refine_ls_number_restraints 0
_refine_ls_restrained_S_all 1.047
_refine_ls_R_factor_all 0.0649
_refine_ls_R_factor_gt 0.0564
_refine_ls_shift/su_max 0.000
_refine_ls_shift/su_mean 0.000
_refine_ls_structure_factor_coef Fsqd
_refine_ls_weighting_details 'w=1/[\s^2^(Fo^2^)+(0.0347P)^2^+0.6503P] where P=(Fo^2^+2Fc^2^)/3'
_refine_ls_weighting_scheme calc
_refine_ls_wR_factor_gt 0.1072
_refine_ls_wR_factor_ref 0.1118
_reflns_Friedel_coverage 0.000
_reflns_number_gt 1903
_reflns_number_total 2312
_reflns_threshold_expression 'I > 2\s(I)'
_cod_data_source_file d4nj04028g2.cif
_cod_data_source_block sb21
_cod_original_sg_symbol_H-M 'P 21/c'
_cod_database_code 1573727
_shelx_shelxl_version_number 2019/3
_shelx_space_group_comment
;
The symmetry employed for this shelxl refinement is uniquely defined
by the following loop, which should always be used as a source of
symmetry information in preference to the above space-group names.
They are only intended as comments.
;

loop_
_space_group_symop_operation_xyz
'x, y, z'
'-x, y+1/2, -z+1/2'
'-x, -y, -z'
'x, -y-1/2, z-1/2'

loop_
_atom_site_label
_atom_site_type_symbol
_atom_site_fract_x
_atom_site_fract_y
_atom_site_fract_z
_atom_site_U_iso_or_equiv
_atom_site_adp_type
_atom_site_occupancy
_atom_site_site_symmetry_order
_atom_site_calc_flag
_atom_site_refinement_flags_posn
_atom_site_refinement_flags_adp
_atom_site_refinement_flags_occupancy
_atom_site_disorder_assembly
_atom_site_disorder_group
O1 O 0.45486(12) 0.64095(8) 0.49299(19) 0.0493(4) Uani 1 1 d . . . . .
N1 N 0.54465(13) 0.76527(9) 0.44488(19) 0.0366(4) Uani 1 1 d . . . . .
N3 N 0.45082(13) 0.81196(10) 0.4949(2) 0.0408(4) Uani 1 1 d . . . . .
N2 N 0.73634(14) 0.77301(10) 0.3821(2) 0.0421(4) Uani 1 1 d . . . . .
C13 C 0.23885(16) 0.83427(11) 0.4209(2) 0.0372(4) Uani 1 1 d . . . . .
C3 C 0.64819(16) 0.63597(11) 0.4262(2) 0.0381(4) Uani 1 1 d . . . . .
C1 C 0.64235(16) 0.80967(11) 0.4133(2) 0.0374(4) Uani 1 1 d . . . . .
C11 C 0.34954(16) 0.79963(11) 0.3845(2) 0.0386(4) Uani 1 1 d . . . . .
H11 H 0.345653 0.767942 0.278257 0.046 Uiso 1 1 calc R U . . .
C2 C 0.54101(16) 0.67694(11) 0.4570(2) 0.0373(4) Uani 1 1 d . . . . .
C8 C 0.74083(16) 0.68508(12) 0.3881(2) 0.0392(4) Uani 1 1 d . . . . .
C14 C 0.23839(18) 0.88298(12) 0.5758(3) 0.0446(5) Uani 1 1 d . . . . .
H14 H 0.310496 0.896940 0.657312 0.054 Uiso 1 1 calc R U . . .
C19 C 0.13019(17) 0.81538(12) 0.2994(3) 0.0467(5) Uani 1 1 d . . . . .
H19 H 0.129510 0.783726 0.194117 0.056 Uiso 1 1 calc R U . . .
C4 C 0.65810(18) 0.54760(12) 0.4347(3) 0.0464(5) Uani 1 1 d . . . . .
H4 H 0.596432 0.515205 0.460924 0.056 Uiso 1 1 calc R U . . .
C10 C 0.63365(19) 0.90371(12) 0.4134(3) 0.0489(5) Uani 1 1 d . . . . .
H10A H 0.705516 0.927666 0.389567 0.073 Uiso 1 1 calc R U . . .
H10B H 0.624171 0.922615 0.531397 0.073 Uiso 1 1 calc R U . . .
H10C H 0.565641 0.921401 0.319282 0.073 Uiso 1 1 calc R U . . .
C15 C 0.1312(2) 0.91063(13) 0.6089(3) 0.0543(5) Uani 1 1 d . . . . .
H15 H 0.131220 0.943234 0.712637 0.065 Uiso 1 1 calc R U . . .
C7 C 0.84259(18) 0.64394(14) 0.3556(3) 0.0514(5) Uani 1 1 d . . . . .
H7 H 0.904688 0.675455 0.328064 0.062 Uiso 1 1 calc R U . . .
C18 C 0.02308(18) 0.84323(13) 0.3336(3) 0.0529(5) Uani 1 1 d . . . . .
H18 H -0.049306 0.830242 0.251801 0.064 Uiso 1 1 calc R U . . .
C5 C 0.7588(2) 0.50914(14) 0.4042(3) 0.0548(6) Uani 1 1 d . . . . .
H5 H 0.765594 0.450558 0.410258 0.066 Uiso 1 1 calc R U . . .
C6 C 0.8507(2) 0.55744(14) 0.3642(3) 0.0565(6) Uani 1 1 d . . . . .
H6 H 0.918572 0.530807 0.343066 0.068 Uiso 1 1 calc R U . . .
C17 C 0.02389(19) 0.89014(13) 0.4888(3) 0.0545(5) Uani 1 1 d . . . . .
H17 H -0.048177 0.908147 0.512990 0.065 Uiso 1 1 calc R U . . .

loop_
_atom_site_aniso_label
_atom_site_aniso_U_11
_atom_site_aniso_U_22
_atom_site_aniso_U_33
_atom_site_aniso_U_23
_atom_site_aniso_U_13
_atom_site_aniso_U_12
O1 0.0421(8) 0.0450(8) 0.0635(9) 0.0069(6) 0.0179(7) -0.0058(6)
N1 0.0328(8) 0.0380(8) 0.0389(8) -0.0009(6) 0.0084(7) -0.0002(6)
N3 0.0361(9) 0.0424(8) 0.0440(9) -0.0035(7) 0.0093(7) 0.0021(7)
N2 0.0373(9) 0.0443(9) 0.0454(9) -0.0001(7) 0.0112(7) -0.0050(7)
C13 0.0363(10) 0.0338(9) 0.0414(10) 0.0043(7) 0.0086(8) 0.0000(7)
C3 0.0395(10) 0.0415(10) 0.0324(9) 0.0003(7) 0.0067(8) 0.0000(8)
C1 0.0370(10) 0.0408(10) 0.0328(9) 0.0005(7) 0.0050(7) -0.0064(8)
C11 0.0399(10) 0.0398(10) 0.0362(10) 0.0012(7) 0.0090(8) 0.0003(8)
C2 0.0379(10) 0.0381(10) 0.0353(10) 0.0011(7) 0.0071(8) -0.0040(8)
C8 0.0382(10) 0.0450(10) 0.0335(10) 0.0000(7) 0.0064(8) 0.0004(8)
C14 0.0422(11) 0.0407(10) 0.0480(11) -0.0013(8) 0.0049(9) 0.0027(8)
C19 0.0425(11) 0.0484(11) 0.0471(11) -0.0029(9) 0.0065(9) -0.0019(9)
C4 0.0538(12) 0.0422(10) 0.0437(11) 0.0010(8) 0.0127(9) 0.0002(9)
C10 0.0520(12) 0.0407(11) 0.0537(12) 0.0011(9) 0.0120(10) -0.0062(9)
C15 0.0571(13) 0.0533(12) 0.0538(12) -0.0051(10) 0.0156(10) 0.0125(10)
C7 0.0413(11) 0.0623(13) 0.0525(12) 0.0009(10) 0.0149(9) 0.0038(10)
C18 0.0367(11) 0.0539(12) 0.0646(13) 0.0048(10) 0.0048(9) -0.0034(9)
C5 0.0694(15) 0.0464(11) 0.0488(12) 0.0024(9) 0.0143(11) 0.0149(10)
C6 0.0538(13) 0.0629(13) 0.0540(13) 0.0013(10) 0.0150(10) 0.0202(11)
C17 0.0434(12) 0.0555(12) 0.0679(14) 0.0085(10) 0.0196(11) 0.0117(10)

loop_
_atom_type_symbol
_atom_type_description
_atom_type_scat_dispersion_real
_atom_type_scat_dispersion_imag
_atom_type_scat_source
C C 0.0033 0.0016 'International Tables Vol C Tables 4.2.6.8 and 6.1.1.4'
H H 0.0000 0.0000 'International Tables Vol C Tables 4.2.6.8 and 6.1.1.4'
N N 0.0061 0.0033 'International Tables Vol C Tables 4.2.6.8 and 6.1.1.4'
O O 0.0106 0.0060 'International Tables Vol C Tables 4.2.6.8 and 6.1.1.4'

loop_
_geom_angle_atom_site_label_1
_geom_angle_atom_site_label_2
_geom_angle_atom_site_label_3
_geom_angle
_geom_angle_site_symmetry_1
_geom_angle_site_symmetry_3
_geom_angle_publ_flag
C1 N1 C2 123.57(15) . . ?
C1 N1 N3 118.07(14) . . ?
C2 N1 N3 117.67(14) . . ?
C11 N3 N1 112.36(15) . . ?
C1 N2 C8 117.97(15) . . ?
C19 C13 C14 118.96(17) . . ?
C19 C13 C11 118.72(17) . . ?
C14 C13 C11 122.28(17) . . ?
C8 C3 C4 120.39(17) . . ?
C8 C3 C2 119.63(17) . . ?
C4 C3 C2 119.97(17) . . ?
N2 C1 N1 122.91(17) . . ?
N2 C1 C10 120.46(16) . . ?
N1 C1 C10 116.63(16) . . ?
N3 C11 C13 121.38(17) . . ?
O1 C2 N1 121.07(16) . . ?
O1 C2 C3 125.63(17) . . ?
N1 C2 C3 113.29(15) . . ?
N2 C8 C3 122.54(16) . . ?
N2 C8 C7 118.89(17) . . ?
C3 C8 C7 118.57(18) . . ?
C15 C14 C13 120.11(19) . . ?
C18 C19 C13 120.58(19) . . ?
C5 C4 C3 119.85(19) . . ?
C17 C15 C14 120.29(19) . . ?
C6 C7 C8 120.2(2) . . ?
C17 C18 C19 119.81(19) . . ?
C4 C5 C6 120.1(2) . . ?
C7 C6 C5 120.84(19) . . ?
C18 C17 C15 120.24(19) . . ?

loop_
_geom_bond_atom_site_label_1
_geom_bond_atom_site_label_2
_geom_bond_distance
_geom_bond_site_symmetry_2
_geom_bond_publ_flag
O1 C2 1.223(2) . ?
N1 C1 1.388(2) . ?
N1 C2 1.401(2) . ?
N1 N3 1.4243(19) . ?
N3 C11 1.271(2) . ?
N2 C1 1.291(2) . ?
N2 C8 1.392(2) . ?
C13 C19 1.390(3) . ?
C13 C14 1.391(3) . ?
C13 C11 1.464(2) . ?
C3 C8 1.397(2) . ?
C3 C4 1.402(3) . ?
C3 C2 1.453(2) . ?
C1 C10 1.491(3) . ?
C8 C7 1.405(3) . ?
C14 C15 1.380(3) . ?
C19 C18 1.383(3) . ?
C4 C5 1.369(3) . ?
C15 C17 1.379(3) . ?
C7 C6 1.372(3) . ?
C18 C17 1.374(3) . ?
C5 C6 1.389(3) . ?
